data_4511060
loop_
_publ_author_name
'Mahjoor, Parisa'
'Latturner, Susan E.'

_publ_section_title
;
 Synthesis and Structural Characterization of [bpyr]4[V4O4Cl12] and
 [bpyr]4[Bi4Cl16] grown in Ionic Liquid [bpyr][AlCl4] (bpyr =
 1-Butylpyridinium)
;
_journal_issue 3
_journal_name_full 'Crystal Growth &amp; Design'
_journal_page_first 1385
_journal_paper_doi 10.1021/cg800625w
_journal_volume 9
_journal_year 2009
_chemical_formula_sum 'C36 H56 Cl12 N4 O4 V4'
_chemical_formula_weight 1238.03
_chemical_name_systematic
; 
 ? 
;
_space_group_IT_number 15
_symmetry_cell_setting monoclinic
_symmetry_space_group_name_Hall '-C 2yc'
_symmetry_space_group_name_H-M 'C 1 2/c 1'
_atom_sites_solution_hydrogens geom
_atom_sites_solution_primary direct
_atom_sites_solution_secondary difmap
_audit_creation_method SHELXL-97
_cell_angle_alpha 90.00
_cell_angle_beta 106.4740(10)
_cell_angle_gamma 90.00
_cell_formula_units_Z 4
_cell_length_a 32.771(2)
_cell_length_b 9.4505(6)
_cell_length_c 17.5068(11)
_cell_measurement_reflns_used 34695
_cell_measurement_temperature 170(2)
_cell_measurement_theta_max 28.31
_cell_measurement_theta_min 1.30
_cell_volume 5199.3(6)
_computing_cell_refinement 'Bruker SMART'
_computing_data_collection 'Bruker SMART'
_computing_data_reduction 'Bruker SAINT'
_computing_molecular_graphics 'Bruker SHELXTL'
_computing_publication_material 'Bruker SHELXTL'
_computing_structure_refinement 'SHELXL-97 (Sheldrick, 1997)'
_computing_structure_solution 'SHELXS-97 (Sheldrick, 1990)'
_diffrn_ambient_temperature 293(2)
_diffrn_measured_fraction_theta_full 1.000
_diffrn_measured_fraction_theta_max 1.000
_diffrn_measurement_device_type 'Bruker APEX CCD area detector'
_diffrn_measurement_method 'phi and omega scans'
_diffrn_radiation_monochromator graphite
_diffrn_radiation_source 'fine-focus sealed tube'
_diffrn_radiation_type MoK\a
_diffrn_radiation_wavelength 0.71073
_diffrn_reflns_av_R_equivalents 0.0526
_diffrn_reflns_av_sigmaI/netI 0.0376
_diffrn_reflns_limit_h_max 43
_diffrn_reflns_limit_h_min -43
_diffrn_reflns_limit_k_max 12
_diffrn_reflns_limit_k_min -12
_diffrn_reflns_limit_l_max 23
_diffrn_reflns_limit_l_min -23
_diffrn_reflns_number 34695
_diffrn_reflns_theta_full 28.31
_diffrn_reflns_theta_max 28.31
_diffrn_reflns_theta_min 1.30
_exptl_absorpt_coefficient_mu 1.354
_exptl_absorpt_correction_T_max 0.960
_exptl_absorpt_correction_T_min 0.922
_exptl_absorpt_correction_type empirical
_exptl_absorpt_process_details 'via SADABS (Bruker, 2000)'
_exptl_crystal_colour blue
_exptl_crystal_density_diffrn 1.582
_exptl_crystal_density_method 'not measured'
_exptl_crystal_description chunk
_exptl_crystal_F_000 2512
_exptl_crystal_size_max 0.06
_exptl_crystal_size_mid 0.05
_exptl_crystal_size_min 0.03
_refine_diff_density_max 3.716
_refine_diff_density_min -0.638
_refine_diff_density_rms 0.193
_refine_ls_extinction_method none
_refine_ls_goodness_of_fit_ref 1.209
_refine_ls_hydrogen_treatment constr
_refine_ls_matrix_type full
_refine_ls_number_parameters 273
_refine_ls_number_reflns 6481
_refine_ls_number_restraints 0
_refine_ls_restrained_S_all 1.209
_refine_ls_R_factor_all 0.0887
_refine_ls_R_factor_gt 0.0783
_refine_ls_shift/su_max 0.001
_refine_ls_shift/su_mean 0.000
_refine_ls_structure_factor_coef Fsqd
_refine_ls_weighting_details 'calc w=1/[\s^2^(Fo^2^)+(0.0895P)^2^+25.5794P] where P=(Fo^2^+2Fc^2^)/3'
_refine_ls_weighting_scheme calc
_refine_ls_wR_factor_gt 0.1789
_refine_ls_wR_factor_ref 0.1865
_reflns_number_gt 5666
_reflns_number_total 6481
_reflns_threshold_expression >2sigma(I)
_cod_data_source_file cg800625w_si_001.cif
_cod_data_source_block pm1168blue
_cod_original_sg_symbol_H-M C2/c
_cod_database_code 4511060

loop_
_symmetry_equiv_pos_as_xyz
'x, y, z'
'-x, y, -z+1/2'
'x+1/2, y+1/2, z'
'-x+1/2, y+1/2, -z+1/2'
'-x, -y, -z'
'x, -y, z-1/2'
'-x+1/2, -y+1/2, -z'
'x+1/2, -y+1/2, z-1/2'

loop_
_atom_site_label
_atom_site_type_symbol
_atom_site_fract_x
_atom_site_fract_y
_atom_site_fract_z
_atom_site_U_iso_or_equiv
_atom_site_adp_type
_atom_site_occupancy
_atom_site_symmetry_multiplicity
_atom_site_calc_flag
_atom_site_refinement_flags
V1 V 0.89898(2) 0.29457(8) 0.06735(4) 0.01752(18) Uani 1 1 d .
V2 V 0.79430(2) 0.23901(8) -0.03766(4) 0.01714(18) Uani 1 1 d .
Cl1 Cl 0.75218(3) 0.07858(11) 0.01448(7) 0.0233(2) Uani 1 1 d .
Cl2 Cl 0.84868(3) 0.06922(11) -0.02200(6) 0.0209(2) Uani 1 1 d .
Cl3 Cl 0.83866(3) 0.28255(11) 0.11882(6) 0.0202(2) Uani 1 1 d .
Cl4 Cl 0.84658(3) 0.41090(11) -0.04672(6) 0.0235(2) Uani 1 1 d .
Cl5 Cl 0.94218(4) 0.25315(11) -0.01571(7) 0.0237(2) Uani 1 1 d .
Cl6 Cl 0.93525(4) 0.12992(15) 0.16074(7) 0.0333(3) Uani 1 1 d .
O1 O 0.91994(12) 0.4417(4) 0.1060(2) 0.0359(8) Uani 1 1 d .
O2 O 0.77199(11) 0.2189(4) -0.1297(2) 0.0313(8) Uani 1 1 d .
N1 N 0.95866(12) 0.3400(4) 0.3989(2) 0.0261(8) Uani 1 1 d .
C1 C 0.96384(16) 0.2046(6) 0.3801(3) 0.0323(11) Uani 1 1 d .
H1 H 0.9732 0.1841 0.3359 0.039 Uiso 1 1 calc R
C2 C 0.95562(16) 0.0986(5) 0.4248(3) 0.0324(11) Uani 1 1 d .
H2 H 0.9591 0.0052 0.4112 0.039 Uiso 1 1 calc R
C3 C 0.94205(15) 0.1276(5) 0.4909(3) 0.0309(11) Uani 1 1 d .
H3 H 0.9368 0.0543 0.5222 0.037 Uiso 1 1 calc R
C4 C 0.93636(18) 0.2665(6) 0.5099(3) 0.0337(11) Uani 1 1 d .
H4 H 0.9269 0.2889 0.5538 0.040 Uiso 1 1 calc R
C5 C 0.94512(16) 0.3716(5) 0.4618(3) 0.0298(10) Uani 1 1 d .
H5 H 0.9415 0.4660 0.4735 0.036 Uiso 1 1 calc R
C6 C 0.96938(17) 0.4574(6) 0.3507(3) 0.0360(12) Uani 1 1 d .
H6A H 0.9878 0.4216 0.3204 0.043 Uiso 1 1 calc R
H6B H 0.9847 0.5308 0.3861 0.043 Uiso 1 1 calc R
C7 C 0.92961(17) 0.5196(6) 0.2943(3) 0.0316(11) Uani 1 1 d .
H7A H 0.9110 0.5531 0.3247 0.038 Uiso 1 1 calc R
H7B H 0.9147 0.4463 0.2584 0.038 Uiso 1 1 calc R
C8 C 0.93982(17) 0.6428(6) 0.2453(3) 0.0324(11) Uani 1 1 d .
H8A H 0.9615 0.6118 0.2211 0.039 Uiso 1 1 calc R
H8B H 0.9144 0.6648 0.2026 0.039 Uiso 1 1 calc R
C9 C 0.9550(2) 0.7761(6) 0.2917(3) 0.0386(13) Uani 1 1 d .
H9A H 0.9342 0.8067 0.3173 0.058 Uiso 1 1 calc R
H9B H 0.9591 0.8486 0.2562 0.058 Uiso 1 1 calc R
H9C H 0.9815 0.7579 0.3314 0.058 Uiso 1 1 calc R
N2 N 0.15689(13) 0.1160(4) 0.7746(2) 0.0250(8) Uani 1 1 d .
C11 C 0.16090(17) 0.1064(5) 0.8533(3) 0.0297(10) Uani 1 1 d .
H11 H 0.1559 0.0208 0.8754 0.036 Uiso 1 1 calc R
C12 C 0.1724(2) 0.2244(6) 0.9007(3) 0.0388(13) Uani 1 1 d .
H12 H 0.1757 0.2182 0.9551 0.047 Uiso 1 1 calc R
C13 C 0.17892(19) 0.3498(6) 0.8681(4) 0.0459(15) Uani 1 1 d .
H13 H 0.1862 0.4300 0.8999 0.055 Uiso 1 1 calc R
C14 C 0.17465(18) 0.3575(6) 0.7865(4) 0.0425(14) Uani 1 1 d .
H14 H 0.1793 0.4423 0.7634 0.051 Uiso 1 1 calc R
C15 C 0.16361(17) 0.2388(5) 0.7414(3) 0.0318(11) Uani 1 1 d .
H15 H 0.1607 0.2427 0.6870 0.038 Uiso 1 1 calc R
C16 C 0.14651(15) -0.0137(5) 0.7252(3) 0.0276(10) Uani 1 1 d .
H16A H 0.1297 0.0115 0.6719 0.033 Uiso 1 1 calc R
H16B H 0.1296 -0.0767 0.7478 0.033 Uiso 1 1 calc R
C17 C 0.18660(15) -0.0890(5) 0.7211(3) 0.0254(9) Uani 1 1 d .
H17A H 0.2039 -0.1114 0.7745 0.030 Uiso 1 1 calc R
H17B H 0.2030 -0.0270 0.6969 0.030 Uiso 1 1 calc R
C18 C 0.17599(17) -0.2252(6) 0.6724(3) 0.0318(11) Uani 1 1 d .
H18A H 0.1620 -0.2910 0.6993 0.038 Uiso 1 1 calc R
H18B H 0.1565 -0.2041 0.6206 0.038 Uiso 1 1 calc R
C19 C 0.2163(2) -0.2933(8) 0.6617(5) 0.058(2) Uani 1 1 d .
H19A H 0.2284 -0.2326 0.6299 0.087 Uiso 1 1 calc R
H19B H 0.2093 -0.3831 0.6356 0.087 Uiso 1 1 calc R
H19C H 0.2365 -0.3071 0.7129 0.087 Uiso 1 1 calc R

loop_
_atom_site_aniso_label
_atom_site_aniso_U_11
_atom_site_aniso_U_22
_atom_site_aniso_U_33
_atom_site_aniso_U_23
_atom_site_aniso_U_13
_atom_site_aniso_U_12
V1 0.0162(3) 0.0242(4) 0.0127(3) -0.0021(3) 0.0050(3) -0.0015(3)
V2 0.0174(3) 0.0208(4) 0.0129(3) 0.0014(3) 0.0037(3) 0.0032(3)
Cl1 0.0194(5) 0.0176(5) 0.0339(6) 0.0020(4) 0.0090(4) 0.0026(4)
Cl2 0.0221(5) 0.0215(5) 0.0197(5) -0.0032(4) 0.0071(4) 0.0044(4)
Cl3 0.0241(5) 0.0216(5) 0.0173(5) -0.0011(4) 0.0096(4) 0.0016(4)
Cl4 0.0244(5) 0.0227(5) 0.0248(5) 0.0092(4) 0.0090(4) 0.0033(4)
Cl5 0.0250(5) 0.0240(5) 0.0263(5) 0.0033(4) 0.0138(4) 0.0026(4)
Cl6 0.0270(6) 0.0471(7) 0.0241(6) 0.0115(5) 0.0044(5) 0.0070(5)
O1 0.038(2) 0.037(2) 0.037(2) -0.0035(16) 0.0175(17) -0.0081(16)
O2 0.0289(18) 0.044(2) 0.0184(16) -0.0001(14) 0.0028(14) 0.0042(15)
N1 0.0234(19) 0.026(2) 0.028(2) 0.0065(16) 0.0062(16) 0.0009(16)
C1 0.027(2) 0.039(3) 0.028(2) -0.005(2) 0.004(2) 0.005(2)
C2 0.027(2) 0.026(2) 0.039(3) -0.009(2) 0.001(2) -0.0028(19)
C3 0.025(2) 0.028(2) 0.036(3) 0.008(2) 0.001(2) -0.0083(19)
C4 0.033(3) 0.044(3) 0.026(2) -0.001(2) 0.010(2) 0.004(2)
C5 0.030(2) 0.022(2) 0.038(3) -0.008(2) 0.011(2) 0.0020(19)
C6 0.028(2) 0.038(3) 0.044(3) 0.014(2) 0.012(2) -0.002(2)
C7 0.035(3) 0.032(3) 0.029(2) 0.002(2) 0.010(2) 0.003(2)
C8 0.037(3) 0.040(3) 0.020(2) 0.001(2) 0.009(2) 0.006(2)
C9 0.056(4) 0.030(3) 0.034(3) 0.001(2) 0.018(3) 0.003(2)
N2 0.029(2) 0.0247(19) 0.0203(18) 0.0042(15) 0.0051(15) 0.0029(16)
C11 0.041(3) 0.024(2) 0.023(2) 0.0041(18) 0.008(2) 0.007(2)
C12 0.045(3) 0.036(3) 0.029(3) -0.009(2) 0.000(2) 0.008(2)
C13 0.039(3) 0.026(3) 0.061(4) -0.014(3) -0.004(3) 0.002(2)
C14 0.038(3) 0.021(2) 0.069(4) 0.012(3) 0.016(3) 0.002(2)
C15 0.033(3) 0.029(3) 0.037(3) 0.012(2) 0.016(2) 0.006(2)
C16 0.029(2) 0.032(2) 0.020(2) 0.0004(18) 0.0043(18) -0.002(2)
C17 0.029(2) 0.025(2) 0.020(2) -0.0014(17) 0.0040(18) -0.0067(18)
C18 0.031(3) 0.033(3) 0.030(3) -0.004(2) 0.007(2) -0.004(2)
C19 0.036(3) 0.069(5) 0.066(4) -0.045(4) 0.011(3) 0.000(3)

loop_
_atom_type_symbol
_atom_type_description
_atom_type_scat_dispersion_real
_atom_type_scat_dispersion_imag
_atom_type_scat_source
C C 0.0033 0.0016 'International Tables Vol C Tables 4.2.6.8 and 6.1.1.4'
H H 0.0000 0.0000 'International Tables Vol C Tables 4.2.6.8 and 6.1.1.4'
N N 0.0061 0.0033 'International Tables Vol C Tables 4.2.6.8 and 6.1.1.4'
O O 0.0106 0.0060 'International Tables Vol C Tables 4.2.6.8 and 6.1.1.4'
Cl Cl 0.1484 0.1585 'International Tables Vol C Tables 4.2.6.8 and 6.1.1.4'
V V 0.3005 0.5294 'International Tables Vol C Tables 4.2.6.8 and 6.1.1.4'

loop_
_geom_angle_atom_site_label_1
_geom_angle_atom_site_label_2
_geom_angle_atom_site_label_3
_geom_angle
_geom_angle_site_symmetry_1
_geom_angle_site_symmetry_3
O1 V1 Cl6 102.14(15) . .
O1 V1 Cl5 98.30(13) . .
Cl6 V1 Cl5 92.66(5) . .
O1 V1 Cl3 100.49(14) . .
Cl6 V1 Cl3 90.89(5) . .
Cl5 V1 Cl3 159.68(5) . .
O1 V1 Cl4 94.03(15) . .
Cl6 V1 Cl4 163.39(5) . .
Cl5 V1 Cl4 88.65(4) . .
Cl3 V1 Cl4 82.40(4) . .
O2 V2 Cl2 98.78(14) . .
O2 V2 Cl1 99.33(15) . .
Cl2 V2 Cl1 91.33(4) . .
O2 V2 Cl4 98.44(14) . .
Cl2 V2 Cl4 86.44(4) . .
Cl1 V2 Cl4 162.22(5) . .
O2 V2 Cl1 97.24(14) . 7_655
Cl2 V2 Cl1 163.98(5) . 7_655
Cl1 V2 Cl1 85.91(4) . 7_655
Cl4 V2 Cl1 91.38(4) . 7_655
O2 V2 Cl3 175.33(14) . .
Cl2 V2 Cl3 79.44(4) . .
Cl1 V2 Cl3 85.06(4) . .
Cl4 V2 Cl3 77.19(4) . .
Cl1 V2 Cl3 84.59(4) 7_655 .
V2 Cl1 V2 94.09(4) . 7_655
V1 Cl3 V2 83.78(4) . .
V2 Cl4 V1 89.49(4) . .
C5 N1 C1 120.7(4) . .
C5 N1 C6 119.1(4) . .
C1 N1 C6 120.2(5) . .
N1 C1 C2 120.4(5) . .
N1 C1 H1 119.8 . .
C2 C1 H1 119.8 . .
C1 C2 C3 120.4(5) . .
C1 C2 H2 119.8 . .
C3 C2 H2 119.8 . .
C2 C3 C4 119.3(5) . .
C2 C3 H3 120.3 . .
C4 C3 H3 120.3 . .
C3 C4 C5 118.0(5) . .
C3 C4 H4 121.0 . .
C5 C4 H4 121.0 . .
N1 C5 C4 121.2(5) . .
N1 C5 H5 119.4 . .
C4 C5 H5 119.4 . .
N1 C6 C7 111.1(4) . .
N1 C6 H6A 109.4 . .
C7 C6 H6A 109.4 . .
N1 C6 H6B 109.4 . .
C7 C6 H6B 109.4 . .
H6A C6 H6B 108.0 . .
C6 C7 C8 112.0(4) . .
C6 C7 H7A 109.2 . .
C8 C7 H7A 109.2 . .
C6 C7 H7B 109.2 . .
C8 C7 H7B 109.2 . .
H7A C7 H7B 107.9 . .
C9 C8 C7 115.0(4) . .
C9 C8 H8A 108.5 . .
C7 C8 H8A 108.5 . .
C9 C8 H8B 108.5 . .
C7 C8 H8B 108.5 . .
H8A C8 H8B 107.5 . .
C8 C9 H9A 109.5 . .
C8 C9 H9B 109.5 . .
H9A C9 H9B 109.5 . .
C8 C9 H9C 109.5 . .
H9A C9 H9C 109.5 . .
H9B C9 H9C 109.5 . .
C15 N2 C11 121.3(4) . .
C15 N2 C16 120.0(4) . .
C11 N2 C16 118.7(4) . .
N2 C11 C12 119.4(5) . .
N2 C11 H11 120.3 . .
C12 C11 H11 120.3 . .
C13 C12 C11 120.2(6) . .
C13 C12 H12 119.9 . .
C11 C12 H12 119.9 . .
C12 C13 C14 119.5(5) . .
C12 C13 H13 120.3 . .
C14 C13 H13 120.3 . .
C15 C14 C13 119.0(5) . .
C15 C14 H14 120.5 . .
C13 C14 H14 120.5 . .
N2 C15 C14 120.6(5) . .
N2 C15 H15 119.7 . .
C14 C15 H15 119.7 . .
N2 C16 C17 111.0(4) . .
N2 C16 H16A 109.4 . .
C17 C16 H16A 109.4 . .
N2 C16 H16B 109.4 . .
C17 C16 H16B 109.4 . .
H16A C16 H16B 108.0 . .
C16 C17 C18 111.1(4) . .
C16 C17 H17A 109.4 . .
C18 C17 H17A 109.4 . .
C16 C17 H17B 109.4 . .
C18 C17 H17B 109.4 . .
H17A C17 H17B 108.0 . .
C19 C18 C17 110.8(4) . .
C19 C18 H18A 109.5 . .
C17 C18 H18A 109.5 . .
C19 C18 H18B 109.5 . .
C17 C18 H18B 109.5 . .
H18A C18 H18B 108.1 . .
C18 C19 H19A 109.5 . .
C18 C19 H19B 109.5 . .
H19A C19 H19B 109.5 . .
C18 C19 H19C 109.5 . .
H19A C19 H19C 109.5 . .
H19B C19 H19C 109.5 . .

loop_
_geom_bond_atom_site_label_1
_geom_bond_atom_site_label_2
_geom_bond_distance
_geom_bond_site_symmetry_2
V1 O1 1.612(4) .
V1 Cl6 2.3249(14) .
V1 Cl5 2.3323(12) .
V1 Cl3 2.3963(12) .
V1 Cl4 2.4900(13) .
V2 O2 1.581(3) .
V2 Cl2 2.3557(12) .
V2 Cl1 2.3982(13) .
V2 Cl4 2.3987(13) .
V2 Cl1 2.4099(12) 7_655
V2 Cl3 2.7439(12) .
Cl1 V2 2.4099(12) 7_655
N1 C5 1.333(6) .
N1 C1 1.344(7) .
N1 C6 1.494(6) .
C1 C2 1.345(8) .
C1 H1 0.9300 .
C2 C3 1.379(8) .
C2 H2 0.9300 .
C3 C4 1.380(7) .
C3 H3 0.9300 .
C4 C5 1.385(7) .
C4 H4 0.9300 .
C5 H5 0.9300 .
C6 C7 1.513(7) .
C6 H6A 0.9700 .
C6 H6B 0.9700 .
C7 C8 1.538(7) .
C7 H7A 0.9700 .
C7 H7B 0.9700 .
C8 C9 1.505(8) .
C8 H8A 0.9700 .
C8 H8B 0.9700 .
C9 H9A 0.9600 .
C9 H9B 0.9600 .
C9 H9C 0.9600 .
N2 C15 1.344(6) .
N2 C11 1.349(6) .
N2 C16 1.483(6) .
C11 C12 1.377(7) .
C11 H11 0.9300 .
C12 C13 1.358(9) .
C12 H12 0.9300 .
C13 C14 1.397(9) .
C13 H13 0.9300 .
C14 C15 1.361(8) .
C14 H14 0.9300 .
C15 H15 0.9300 .
C16 C17 1.515(7) .
C16 H16A 0.9700 .
C16 H16B 0.9700 .
C17 C18 1.528(7) .
C17 H17A 0.9700 .
C17 H17B 0.9700 .
C18 C19 1.527(8) .
C18 H18A 0.9700 .
C18 H18B 0.9700 .
C19 H19A 0.9600 .
C19 H19B 0.9600 .
C19 H19C 0.9600 .
